data_4310758
loop_
_publ_author_name
'Isabel Garc\'ia Santos'
'Ulrich Abram'
'Roger Alberto'
'Ezequiel V\'azquez L\'opez'
'Agust\'in S\'anchez'

_publ_contact_author
;
      Ulrich Abram
      Free University of Berlin     
      Institute of Chemistry             
      Fabeckstrasse 34-36                     
      D-14195 Berlin         
      Germany                          
;
_publ_contact_author_email abram@chemie.fu-berlin.de
_publ_contact_author_fax '0049 (0)30 838 52676'
_publ_contact_author_phone '0049 (0)30 838 54002'
_publ_section_title
;
 Tricarbonylrhenium(I) Complexes with Thiosemicarbazone Derivatives of
 2-Acetylpyridine and 2-Pyridine Formamide Showing Two Unusual
 Coordination Modes of Tridentate Thiosemicarbazone Ligands
;
_journal_name_full 'Inorganic Chemistry'
_journal_page_first 1834
_journal_page_last 1836
_journal_paper_doi 10.1021/ic035367u
_journal_volume 43
_journal_year 2004
_chemical_formula_moiety '[Re(CO)3Br(Hpytsc)] x 4 DMSO'
_chemical_formula_sum 'C18 H33 Br N5 O7 Re S5'
_chemical_formula_weight 857.90
_chemical_name_systematic
;
Bromo(2-pyridine formamide thiosemicarbazone-N,N)tricarbonylrhenium(I)
;
_space_group_IT_number 14
_symmetry_cell_setting monoclinic
_symmetry_space_group_name_Hall '-P 2yn'
_symmetry_space_group_name_H-M 'P 1 21/n 1'
_atom_sites_solution_hydrogens geom
_atom_sites_solution_primary direct
_atom_sites_solution_secondary difmap
_audit_creation_method SHELXL-97
_cell_angle_alpha 90.00
_cell_angle_beta 111.00
_cell_angle_gamma 90.00
_cell_formula_units_Z 4
_cell_length_a 18.067
_cell_length_b 9.479
_cell_length_c 20.290
_cell_measurement_reflns_used 25
_cell_measurement_temperature 293(2)
_cell_measurement_theta_max 13.3
_cell_measurement_theta_min 7.09
_cell_volume 3244.011
_computing_cell_refinement SET4
_computing_data_collection CAD4
_computing_data_reduction CAD4X
_computing_molecular_graphics ORTEP
_computing_publication_material WINGX
_computing_structure_refinement 'SHELXL-97 (Sheldrick, 1997)'
_computing_structure_solution SHELXS
_diffrn_ambient_temperature 293(2)
_diffrn_measured_fraction_theta_full 0.996
_diffrn_measured_fraction_theta_max 0.996
_diffrn_measurement_device_type CAD4
_diffrn_measurement_method 'omega scans'
_diffrn_radiation_monochromator graphite
_diffrn_radiation_source 'fine-focus sealed tube'
_diffrn_radiation_type MoK\a
_diffrn_radiation_wavelength 0.71073
_diffrn_reflns_av_R_equivalents 0.0662
_diffrn_reflns_av_sigmaI/netI 0.1527
_diffrn_reflns_limit_h_max 23
_diffrn_reflns_limit_h_min -1
_diffrn_reflns_limit_k_max 12
_diffrn_reflns_limit_k_min 0
_diffrn_reflns_limit_l_max 24
_diffrn_reflns_limit_l_min -25
_diffrn_reflns_number 7709
_diffrn_reflns_theta_full 26.98
_diffrn_reflns_theta_max 26.98
_diffrn_reflns_theta_min 3.01
_diffrn_standards_decay_% 6
_diffrn_standards_interval_count 300
_diffrn_standards_interval_time 3600
_diffrn_standards_number 3
_exptl_absorpt_coefficient_mu 5.341
_exptl_absorpt_correction_T_max .857
_exptl_absorpt_correction_T_min .540
_exptl_absorpt_correction_type DIFABS
_exptl_absorpt_process_details None
_exptl_crystal_colour yellow
_exptl_crystal_density_diffrn 1.757
_exptl_crystal_density_method 'not measured'
_exptl_crystal_description needle
_exptl_crystal_F_000 1688
_exptl_crystal_size_max .4
_exptl_crystal_size_mid .1
_exptl_crystal_size_min .1
_refine_diff_density_max 2.005
_refine_diff_density_min -2.156
_refine_diff_density_rms 0.189
_refine_ls_extinction_method none
_refine_ls_goodness_of_fit_ref 1.038
_refine_ls_hydrogen_treatment mixed
_refine_ls_matrix_type full
_refine_ls_number_parameters 330
_refine_ls_number_reflns 7034
_refine_ls_number_restraints 0
_refine_ls_restrained_S_all 1.038
_refine_ls_R_factor_all 0.1750
_refine_ls_R_factor_gt 0.0598
_refine_ls_shift/su_max 0.000
_refine_ls_shift/su_mean 0.000
_refine_ls_structure_factor_coef Fsqd
_refine_ls_weighting_details 'calc w=1/[\s^2^(Fo^2^)+(0.0533P)^2^+1.8650P] where P=(Fo^2^+2Fc^2^)/3'
_refine_ls_weighting_scheme calc
_refine_ls_wR_factor_gt 0.1154
_refine_ls_wR_factor_ref 0.1429
_reflns_number_gt 3757
_reflns_number_total 7034
_reflns_threshold_expression >2sigma(I)
_cod_data_source_file ic035367usi20040130_124545_2.cif
_cod_data_source_block rebrtsc
_cod_original_cell_volume 3243.9
_cod_database_code 4310758

loop_
_symmetry_equiv_pos_as_xyz
'x, y, z'
'-x+1/2, y+1/2, -z+1/2'
'-x, -y, -z'
'x-1/2, -y-1/2, z-1/2'

loop_
_atom_site_label
_atom_site_type_symbol
_atom_site_fract_x
_atom_site_fract_y
_atom_site_fract_z
_atom_site_U_iso_or_equiv
_atom_site_adp_type
_atom_site_occupancy
_atom_site_symmetry_multiplicity
_atom_site_calc_flag
_atom_site_refinement_flags
_atom_site_disorder_assembly
_atom_site_disorder_group
Re Re 0.38382(3) 0.77387(5) 0.09067(2) 0.03947(14) Uani 1 1 d . . .
Br Br 0.49678(8) 0.94764(12) 0.16514(6) 0.0563(3) Uani 1 1 d . . .
C10 C 0.3161(7) 0.8048(12) 0.1427(6) 0.052(3) Uani 1 1 d . . .
O10 O 0.2727(5) 0.8190(10) 0.1720(5) 0.077(3) Uani 1 1 d . . .
C20 C 0.3309(7) 0.9258(13) 0.0296(6) 0.055(3) Uani 1 1 d . . .
O20 O 0.3009(6) 1.0166(10) -0.0078(5) 0.084(3) Uani 1 1 d . . .
C30 C 0.3053(7) 0.6503(14) 0.0334(6) 0.048(3) Uani 1 1 d . . .
O30 O 0.2571(5) 0.5791(9) -0.0030(5) 0.073(3) Uani 1 1 d . . .
N1 N 0.4725(5) 0.7201(9) 0.0456(4) 0.0379(19) Uani 1 1 d . . .
C2 C 0.4793(6) 0.7809(12) -0.0109(5) 0.045(3) Uani 1 1 d . . .
H2 H 0.4411 0.8464 -0.0358 0.055 Uiso 1 1 calc R . .
C3 C 0.5395(7) 0.7515(12) -0.0340(6) 0.054(3) Uani 1 1 d . . .
H3 H 0.5421 0.7959 -0.0740 0.065 Uiso 1 1 calc R . .
C4 C 0.5965(7) 0.6554(12) 0.0024(6) 0.054(3) Uani 1 1 d . . .
H4 H 0.6381 0.6340 -0.0127 0.065 Uiso 1 1 calc R . .
C5 C 0.5915(6) 0.5914(12) 0.0611(5) 0.046(3) Uani 1 1 d . . .
H5 H 0.6296 0.5265 0.0865 0.055 Uiso 1 1 calc R . .
C6 C 0.5298(6) 0.6243(11) 0.0819(5) 0.039(2) Uani 1 1 d . . .
C7 C 0.5175(6) 0.5619(11) 0.1442(5) 0.038(2) Uani 1 1 d . . .
N8 N 0.5647(5) 0.4613(9) 0.1804(5) 0.051(2) Uani 1 1 d . . .
H8A H 0.5561 0.4225 0.2154 0.061 Uiso 1 1 calc R . .
H8B H 0.6041 0.4343 0.1693 0.061 Uiso 1 1 calc R . .
N9 N 0.4558(5) 0.6099(9) 0.1574(4) 0.037(2) Uani 1 1 d . . .
N10 N 0.4375(5) 0.5336(9) 0.2094(4) 0.045(2) Uani 1 1 d . . .
H10 H 0.4246 0.4460 0.2021 0.053 Uiso 1 1 calc R . .
C11 C 0.4396(6) 0.5930(12) 0.2693(5) 0.044(3) Uani 1 1 d . . .
S13 S 0.40424(19) 0.5027(4) 0.32378(17) 0.0595(8) Uiso 1 1 d . . .
N12 N 0.4714(5) 0.7192(10) 0.2853(5) 0.055(2) Uani 1 1 d . . .
H12A H 0.4902 0.7613 0.2571 0.067 Uiso 1 1 calc R . .
H12B H 0.4733 0.7596 0.3238 0.067 Uiso 1 1 calc R . .
S20 S 0.1085(6) 0.2269(9) -0.1312(4) 0.222(5) Uani 1 1 d . . .
O21 O 0.1186(7) 0.1239(16) -0.1775(6) 0.143(5) Uani 1 1 d . . .
C22 C 0.0421(15) 0.344(2) -0.1721(10) 0.176(11) Uani 1 1 d . . .
H22A H -0.0013 0.2979 -0.2078 0.264 Uiso 1 1 calc R . .
H22B H 0.0652 0.4123 -0.1936 0.264 Uiso 1 1 calc R . .
H22C H 0.0233 0.3893 -0.1389 0.264 Uiso 1 1 calc R . .
C23 C 0.1719(2) 0.2897(4) -0.07729(17) 0.37(3) Uani 1 1 d . . .
H23A H 0.2109 0.2193 -0.0546 0.560 Uiso 1 1 calc R . .
H23B H 0.1529 0.3317 -0.0433 0.560 Uiso 1 1 calc R . .
H23C H 0.1954 0.3611 -0.0971 0.560 Uiso 1 1 calc R . .
S30 S 0.0249(2) 0.7453(4) -0.01388(17) 0.0807(11) Uani 1 1 d R . .
O31 O 0.0173(2) 0.6497(4) -0.07551(17) 0.093(3) Uani 1 1 d R . .
C32 C 0.0930(2) 0.8832(4) -0.01756(17) 0.103(5) Uani 1 1 d R . .
H32A H 0.1461 0.8466 -0.0011 0.154 Uiso 1 1 calc R . .
H32B H 0.0899 0.9605 0.0119 0.154 Uiso 1 1 calc R . .
H32C H 0.0790 0.9153 -0.0654 0.154 Uiso 1 1 calc R . .
C33 C 0.0881(10) 0.6547(18) 0.0607(7) 0.103(5) Uani 1 1 d . . .
H33A H 0.0604 0.5757 0.0705 0.154 Uiso 1 1 calc R . .
H33B H 0.1045 0.7172 0.1005 0.154 Uiso 1 1 calc R . .
H33C H 0.1338 0.6217 0.0517 0.154 Uiso 1 1 calc R . .
S40 S 0.2147(3) 0.7198(4) 0.36293(19) 0.0815(11) Uani 1 1 d . . .
O41 O 0.1499(6) 0.8125(10) 0.3683(5) 0.094(3) Uani 1 1 d . . .
C42 C 0.1801(10) 0.6497(15) 0.2769(7) 0.092(5) Uani 1 1 d . . .
H42A H 0.1406 0.5793 0.2730 0.138 Uiso 1 1 calc R . .
H42B H 0.2236 0.6078 0.2673 0.138 Uiso 1 1 calc R . .
H42C H 0.1574 0.7239 0.2435 0.138 Uiso 1 1 calc R . .
C43 C 0.2827(10) 0.8375(18) 0.3501(9) 0.115(6) Uani 1 1 d . . .
H43A H 0.3090 0.8885 0.3930 0.172 Uiso 1 1 calc R . .
H43B H 0.2553 0.9026 0.3132 0.172 Uiso 1 1 calc R . .
H43C H 0.3211 0.7860 0.3371 0.172 Uiso 1 1 calc R . .
S50 S 0.7298(3) 0.2155(7) 0.1474(4) 0.072(3) Uani 0.673(17) 1 d P A 1
S50A S 0.7500(10) 0.2367(16) 0.2027(11) 0.095(7) Uani 0.327(17) 1 d P A 2
O51 O 0.6956(6) 0.3429(13) 0.1590(6) 0.117(4) Uani 1 1 d . A 2
C52 C 0.7201(13) 0.088(3) 0.2024(14) 0.203(13) Uani 1 1 d . A 2
H52A H 0.6640 0.0896 0.1926 0.304 Uiso 1 1 calc R A 2
H52B H 0.7466 0.0453 0.2477 0.304 Uiso 1 1 calc R A 2
H52C H 0.7307 0.0339 0.1667 0.304 Uiso 1 1 calc R A 2
C53 C 0.8287(9) 0.2280(18) 0.1744(11) 0.126(7) Uani 1 1 d . A 2
H53A H 0.8308 0.3128 0.1493 0.190 Uiso 1 1 calc R A 2
H53B H 0.8223 0.1483 0.1437 0.190 Uiso 1 1 calc R A 2
H53C H 0.8770 0.2182 0.2144 0.190 Uiso 1 1 calc R A 2

loop_
_atom_site_aniso_label
_atom_site_aniso_U_11
_atom_site_aniso_U_22
_atom_site_aniso_U_33
_atom_site_aniso_U_23
_atom_site_aniso_U_13
_atom_site_aniso_U_12
Re 0.0381(2) 0.0404(2) 0.0403(2) 0.0017(2) 0.01443(17) 0.0049(2)
Br 0.0640(8) 0.0455(7) 0.0536(7) 0.0020(6) 0.0142(6) -0.0084(6)
C10 0.063(8) 0.050(8) 0.037(6) 0.005(5) 0.010(6) 0.014(6)
O10 0.073(6) 0.095(8) 0.087(7) -0.001(5) 0.056(6) 0.016(5)
C20 0.054(8) 0.055(8) 0.054(8) -0.010(6) 0.016(6) 0.017(6)
O20 0.086(7) 0.072(7) 0.078(6) 0.028(5) 0.010(6) 0.030(6)
C30 0.036(7) 0.065(8) 0.043(7) 0.002(6) 0.015(6) 0.007(6)
O30 0.061(6) 0.062(6) 0.089(7) -0.021(5) 0.017(5) -0.002(5)
N1 0.044(5) 0.035(4) 0.032(4) 0.004(4) 0.010(4) 0.000(4)
C2 0.048(6) 0.045(6) 0.043(6) 0.010(6) 0.015(5) 0.000(6)
C3 0.066(8) 0.057(9) 0.044(6) 0.002(6) 0.026(6) -0.013(6)
C4 0.055(7) 0.054(7) 0.065(8) 0.006(6) 0.037(7) -0.004(6)
C5 0.044(6) 0.053(7) 0.046(6) 0.010(5) 0.023(5) 0.010(5)
C6 0.049(6) 0.040(6) 0.031(6) -0.001(5) 0.017(5) 0.000(5)
C7 0.033(6) 0.038(6) 0.039(6) 0.002(5) 0.007(5) -0.006(5)
N8 0.051(6) 0.053(6) 0.057(6) 0.017(5) 0.028(5) 0.014(5)
N9 0.040(5) 0.042(5) 0.035(5) 0.006(4) 0.021(4) -0.001(4)
N10 0.056(6) 0.035(5) 0.050(5) 0.012(4) 0.027(5) 0.008(4)
C11 0.050(7) 0.042(7) 0.042(6) 0.006(5) 0.020(5) 0.000(6)
N12 0.056(6) 0.068(7) 0.043(5) 0.000(5) 0.018(5) -0.009(6)
S20 0.262(9) 0.213(8) 0.116(5) -0.097(5) -0.023(5) 0.094(7)
O21 0.119(10) 0.190(13) 0.089(8) -0.072(9) -0.001(7) 0.035(9)
C22 0.27(3) 0.129(18) 0.104(15) 0.032(14) 0.040(18) 0.07(2)
C23 0.22(3) 0.21(3) 0.44(5) -0.21(3) -0.20(3) 0.08(2)
S30 0.083(3) 0.094(3) 0.063(2) -0.001(2) 0.0234(19) -0.001(2)
O31 0.139(9) 0.077(7) 0.053(6) -0.006(5) 0.024(6) -0.014(7)
C32 0.127(14) 0.068(10) 0.108(13) -0.014(9) 0.035(11) -0.031(10)
C33 0.135(15) 0.099(12) 0.057(9) 0.005(9) 0.013(10) -0.001(11)
S40 0.108(3) 0.078(2) 0.073(2) 0.024(2) 0.049(2) 0.033(2)
O41 0.127(9) 0.079(7) 0.107(7) 0.031(6) 0.081(7) 0.044(6)
C42 0.123(13) 0.068(10) 0.076(10) 0.005(8) 0.026(10) 0.019(10)
C43 0.132(15) 0.098(13) 0.118(14) -0.026(11) 0.050(13) -0.023(12)
S50 0.058(3) 0.084(4) 0.064(5) -0.009(3) 0.009(3) 0.009(3)
S50A 0.117(12) 0.083(10) 0.087(15) 0.005(9) 0.039(10) 0.029(9)
O51 0.102(9) 0.133(10) 0.134(10) 0.041(8) 0.064(8) 0.075(8)
C52 0.134(19) 0.22(3) 0.28(3) 0.16(3) 0.10(2) 0.050(19)
C53 0.062(10) 0.116(14) 0.20(2) 0.045(14) 0.045(12) 0.051(10)

loop_
_atom_type_symbol
_atom_type_description
_atom_type_scat_dispersion_real
_atom_type_scat_dispersion_imag
_atom_type_scat_source
C C 0.0033 0.0016 'International Tables Vol C Tables 4.2.6.8 and 6.1.1.4'
H H 0.0000 0.0000 'International Tables Vol C Tables 4.2.6.8 and 6.1.1.4'
N N 0.0061 0.0033 'International Tables Vol C Tables 4.2.6.8 and 6.1.1.4'
O O 0.0106 0.0060 'International Tables Vol C Tables 4.2.6.8 and 6.1.1.4'
Re Re -1.0185 7.2310 'International Tables Vol C Tables 4.2.6.8 and 6.1.1.4'
Br Br -0.2901 2.4595 'International Tables Vol C Tables 4.2.6.8 and 6.1.1.4'
S S 0.1246 0.1234 'International Tables Vol C Tables 4.2.6.8 and 6.1.1.4'

loop_
_geom_angle_atom_site_label_1
_geom_angle_atom_site_label_2
_geom_angle_atom_site_label_3
_geom_angle
_geom_angle_site_symmetry_1
_geom_angle_site_symmetry_3
_geom_angle_publ_flag
C30 Re C10 86.9(5) . . ?
C30 Re C20 88.7(5) . . ?
C10 Re C20 88.4(5) . . ?
C30 Re N9 95.2(4) . . ?
C10 Re N9 97.2(4) . . ?
C20 Re N9 173.3(4) . . ?
C30 Re N1 95.8(4) . . ?
C10 Re N1 171.0(4) . . ?
C20 Re N1 100.2(4) . . ?
N9 Re N1 74.1(3) . . ?
C30 Re Br 176.9(3) . . ?
C10 Re Br 96.0(4) . . ?
C20 Re Br 90.3(4) . . ?
N9 Re Br 85.5(2) . . ?
N1 Re Br 81.4(2) . . ?
O10 C10 Re 176.7(11) . . ?
O20 C20 Re 178.0(11) . . ?
O30 C30 Re 177.5(11) . . ?
C2 N1 C6 117.7(8) . . ?
C2 N1 Re 124.9(7) . . ?
C6 N1 Re 117.2(6) . . ?
N1 C2 C3 122.8(10) . . ?
C2 C3 C4 119.3(10) . . ?
C5 C4 C3 119.4(10) . . ?
C6 C5 C4 119.0(10) . . ?
C5 C6 N1 121.9(9) . . ?
C5 C6 C7 124.2(10) . . ?
N1 C6 C7 113.9(8) . . ?
N8 C7 N9 124.2(9) . . ?
N8 C7 C6 120.1(9) . . ?
N9 C7 C6 115.6(9) . . ?
C7 N9 N10 114.7(8) . . ?
C7 N9 Re 118.9(6) . . ?
N10 N9 Re 125.9(6) . . ?
C11 N10 N9 121.9(9) . . ?
N12 C11 N10 118.5(9) . . ?
N12 C11 S13 122.2(9) . . ?
N10 C11 S13 119.3(8) . . ?
C23 S20 O21 123.2(9) . . ?
C23 S20 C22 110.9(10) . . ?
O21 S20 C22 112.4(9) . . ?
O31 S30 C33 104.9(5) . . ?
O31 S30 C32 105.1 . . ?
C33 S30 C32 98.4(6) . . ?
O41 S40 C43 104.2(7) . . ?
O41 S40 C42 106.5(7) . . ?
C43 S40 C42 96.4(8) . . ?
O51 S50A C52 118.6(16) . . ?
O51 S50A C53 106.7(12) . . ?
C52 S50A C53 106.9(14) . . ?

loop_
_geom_bond_atom_site_label_1
_geom_bond_atom_site_label_2
_geom_bond_distance
_geom_bond_site_symmetry_2
_geom_bond_publ_flag
Re C30 1.885(13) . ?
Re C10 1.904(12) . ?
Re C20 1.917(13) . ?
Re N9 2.163(8) . ?
Re N1 2.171(8) . ?
Re Br 2.6365(13) . ?
C10 O10 1.149(13) . ?
C20 O20 1.147(13) . ?
C30 O30 1.139(13) . ?
N1 C2 1.328(12) . ?
N1 C6 1.375(12) . ?
C2 C3 1.359(14) . ?
C3 C4 1.376(15) . ?
C4 C5 1.368(14) . ?
C5 C6 1.361(13) . ?
C6 C7 1.483(13) . ?
C7 N8 1.314(12) . ?
C7 N9 1.317(12) . ?
N9 N10 1.413(10) . ?
N10 C11 1.328(13) . ?
C11 N12 1.316(13) . ?
C11 S13 1.694(10) . ?
S20 C23 1.403(8) . ?
S20 O21 1.411(12) . ?
S20 C22 1.62(2) . ?
S30 O31 1.5103 . ?
S30 C33 1.758(14) . ?
S30 C32 1.8142 . ?
S40 O41 1.498(9) . ?
S40 C43 1.747(17) . ?
S40 C42 1.760(14) . ?
S50A O51 1.463(18) . ?
S50A C52 1.51(3) . ?
S50A C53 1.72(2) . ?

loop_
_geom_hbond_atom_site_label_D
_geom_hbond_atom_site_label_H
_geom_hbond_atom_site_label_A
_geom_hbond_distance_DH
_geom_hbond_distance_HA
_geom_hbond_distance_DA
_geom_hbond_angle_DHA
_geom_hbond_site_symmetry_A
N8 H8A O21 0.86 2.11 2.811(13) 138.8 4_666
N8 H8B O51 0.86 1.94 2.789(12) 167.9 .
N10 H10 O41 0.86 2.02 2.754(12) 142.9 2_545
N12 H12A Br 0.86 2.60 3.412(9) 157.1 .
N12 H12B O31 0.86 2.09 2.921(10) 161.4 4_676
